data_2009933
loop_
_publ_author_name
'Parvez, M.'
'Ferguson, G.'

_publ_section_title
;
 1,7,9-Trimethyl-2,6-purinedione monohydrate, C~8~H~10~N~4~O~2~.H~2~O
;
_journal_issue 8
_journal_name_full 'Acta Crystallographica Section C'
_journal_page_first 1303
_journal_page_last 1305
_journal_paper_doi 10.1107/S0108270193012636
_journal_volume 50
_journal_year 1994
_chemical_formula_moiety 'C8 H10 N4 O2,O1 H2'
_chemical_formula_sum 'C8 H12 N4 O3'
_chemical_formula_weight 212.2
_space_group_IT_number 14
_space_group_name_Hall '-P 2ybc'
_space_group_name_H-M_alt 'P 1 21/c 1'
_symmetry_cell_setting monoclinic
_symmetry_space_group_name_Hall '-P 2ybc'
_symmetry_space_group_name_H-M 'P 1 21/c 1'
_atom_type_scat_source 'Cromer & Mann (1968)'
_cell_angle_alpha 90.
_cell_angle_beta 101.340(10)
_cell_angle_gamma 90.
_cell_formula_units_Z 4
_cell_length_a 5.3570(10)
_cell_length_b 17.759(3)
_cell_length_c 10.2510(10)
_cell_measurement_reflns_used 25
_cell_measurement_temperature 293
_cell_measurement_theta_max 15
_cell_measurement_theta_min 10
_cell_volume 956.2(3)
_diffrn_measurement_device 'Enraf-Nonius CAD-4'
_diffrn_measurement_method \w/2\q
_diffrn_radiation_type MoK\a
_diffrn_radiation_wavelength 0.71069
_diffrn_reflns_av_R_equivalents 0.03
_diffrn_reflns_limit_h_max 6
_diffrn_reflns_limit_h_min -6
_diffrn_reflns_limit_k_max 22
_diffrn_reflns_limit_k_min 0
_diffrn_reflns_limit_l_max 13
_diffrn_reflns_limit_l_min 0
_diffrn_reflns_number 2674
_diffrn_reflns_theta_max 27
_diffrn_standards_decay_% none
_diffrn_standards_interval_time 120
_diffrn_standards_number 3
_exptl_absorpt_coefficient_mu 0.11
_exptl_absorpt_correction_type none
_exptl_crystal_colour colourless
_exptl_crystal_density_diffrn 1.47
_exptl_crystal_description block
_exptl_crystal_size_max 0.40
_exptl_crystal_size_mid 0.25
_exptl_crystal_size_min 0.25
_refine_diff_density_max 0.3
_refine_diff_density_min -0.3
_refine_ls_hydrogen_treatment refxyz
_refine_ls_number_parameters 174
_refine_ls_number_reflns 1560
_refine_ls_R_factor_obs 0.046
_refine_ls_shift/esd_max 0.03
_refine_ls_structure_factor_coef F
_refine_ls_weighting_details 'w = 1/(\s^2^F + 0.0004F^2^)^1/2^'
_refine_ls_weighting_scheme calc
_refine_ls_wR_factor_obs 0.049
_reflns_number_observed 1560
_reflns_number_total 2082
_reflns_observed_criterion I>3\s(I)
_cod_data_source_file br1053.cif
_cod_data_source_block br1053_structure_1_of_1
_cod_depositor_comments
;

    Removing symmetry operators '-x,-1/2+y,-1/2-z' and '-x,1/2-y,1/2+z',
    adding symmetry operator '-x,1/2+y,1/2-z' to
    '_symmetry_equiv_pos_as_xyz' loop, because:

    a) Old symmetry operators constituted 'P m c b' spacegroup, which is
       different from the one that is specified by publication authors;

    b) Fixed set of symmetry operators are full set of 'P 1 21/c 1'
       spacegroup symmetry operators;

    c) Reconstruction of cell contents using old symmetry operators
       resulted in steric clashes;

    d) After the replacement the contents of reconstructed cell matches
       formula 'C8 H12 N4 O3',  which is given by publication authors.

    Andrius Merkys
    2014-06-18


The following automatic conversions were performed:

'_refine_ls_weighting_scheme' value '1/(\s^2^F + 0.0004F^2^)^1/2^'
was changed to 'calc'. New tag '_refine_ls_weighting_details' was
created. The value of the new tag was set to 'w = 1/(\s^2^F +
0.0004F^2^)^1/2^'.

Automatic conversion script
Id: cif_fix_values 3143 2015-03-26 13:38:13Z robertas 
;
_cod_original_cell_volume 956.2(6)
_cod_original_sg_symbol_H-M 'P 21/c'
_cod_database_code 2009933

loop_
_symmetry_equiv_pos_as_xyz
x,y,z
-x,-y,-z
-x,1/2+y,1/2-z
x,1/2-y,1/2+z

loop_
_atom_site_label
_atom_site_fract_x
_atom_site_fract_y
_atom_site_fract_z
_atom_site_U_iso_or_equiv
N(1) .6895(3) .60640(10) .1553(2) .0340(10)
C(2) .7307(4) .68480(10) .1335(2) .0360(10)
N(3) .6073(3) .73720(10) .1925(2) .0360(10)
C(4) .4575(4) .70920(10) .2703(2) .0310(10)
C(5) .4149(4) .63540(10) .2972(2) .0320(10)
C(6) .5324(3) .57710(10) .2359(2) .0310(10)
N(7) .2428(3) .63380(10) .3823(2) .0330(10)
C(8) .1856(4) .70400(10) .4066(2) .0350(10)
N(9) .3104(3) .75150(10) .3403(2) .0350(10)
C(11) .8237(5) .55260(10) .0853(3) .0450(10)
O(21) .8793(3) .70070(10) .0604(2) .0520(10)
O(61) .5056(3) .50850(10) .2479(2) .0470(10)
C(71) .1484(5) .56710(10) .4420(2) .0440(10)
C(91) .2901(5) .83340(10) .3401(3) .0470(10)
O(1W) .7413(4) .88890(10) .1286(3) .0650(10)
H(111) .755(7) .557(2) -.004(4) .089(3)
H(112) .998(7) .570(2) .097(3) .089(3)
H(113) .800(6) .507(2) .119(3) .089(3)
H(711) .289(6) .541(2) .507(3) .089(3)
H(712) .092(7) .527(2) .370(3) .089(3)
H(713) .025(7) .582(2) .492(3) .089(3)
H(81) .061(5) .722(2) .461(3) .089(3)
H(911) .456(7) .856(2) .355(3) .089(3)
H(912) .195(7) .854(2) .406(3) .089(3)
H(913) .212(6) .851(2) .253(3) .089(3)
H(1W) .660(7) .921(2) .167(3) .076(7)
H(2W) .692(6) .846(2) .149(3) .076(7)

loop_
_geom_angle_atom_site_label_1
_geom_angle_atom_site_label_2
_geom_angle_atom_site_label_3
_geom_angle
_geom_angle_publ_flag
C(2) N(1) C(6) 125.8(2) yes
C(6) N(1) C(11) 117.3(2) yes
N(1) C(2) O(21) 117.1(2) yes
C(2) N(3) C(4) 114.6(2) yes
N(3) C(4) N(9) 125.3(2) yes
C(4) C(5) C(6) 120.2(2) yes
C(6) C(5) N(7) 132.0(2) yes
N(1) C(6) O(61) 121.6(2) yes
C(5) N(7) C(8) 107.9(2) yes
C(8) N(7) C(71) 124.9(2) yes
C(4) N(9) C(8) 108.2(2) yes
C(8) N(9) C(91) 125.7(2) yes
C(2) N(1) C(11) 116.8(2) yes
N(1) C(2) N(3) 119.7(2) yes
N(3) C(2) O(21) 123.2(2) yes
N(3) C(4) C(5) 128.4(2) yes
C(5) C(4) N(9) 106.3(2) yes
C(4) C(5) N(7) 107.7(2) yes
N(1) C(6) C(5) 111.3(2) yes
C(5) C(6) O(61) 127.2(2) yes
C(5) N(7) C(71) 127.2(2) yes
N(7) C(8) N(9) 110.0(2) yes
C(4) N(9) C(91) 126.1(2) yes

loop_
_geom_bond_atom_site_label_1
_geom_bond_atom_site_label_2
_geom_bond_distance
_geom_bond_publ_flag
N(1) C(2) 1.434(3) yes
N(1) C(11) 1.465(3) yes
C(2) O(21) 1.229(3) yes
C(4) C(5) 1.368(3) yes
C(5) C(6) 1.421(3) yes
C(6) O(61) 1.236(3) yes
N(7) C(71) 1.468(3) yes
N(9) C(91) 1.458(3) yes
N(1) C(6) 1.391(3) yes
C(2) N(3) 1.351(3) yes
N(3) C(4) 1.334(3) yes
C(4) N(9) 1.387(3) yes
C(5) N(7) 1.389(3) yes
N(7) C(8) 1.319(3) yes
C(8) N(9) 1.341(3) yes
C(8) H(81) 1.00(3) no
C(11) H(112) .97(4) no
C(71) H(711) 1.01(3) no
C(71) H(713) .95(4) no
C(91) H(912) .99(4) no
O(1W) H(1W) .86(4) no
C(11) H(111) .92(4) no
C(11) H(113) .90(4) no
C(71) H(712) 1.03(3) no
C(91) H(911) .96(4) no
C(91) H(913) .96(3) no
O(1W) H(2W) .85(4) no
